data_4515769
loop_
_publ_author_name
'Ren, Zhi'
'Sunderland, Travis L.'
'Tortoreto, Cecilia'
'Yang, Tzuhsiung'
'Berry, John F.'
'Musaev, Djamaladdin G.'
'Davies, Huw M. L.'

_publ_section_title
;
 Comparison of Reactivity and Enantioselectivity between Chiral Bimetallic
 Catalysts: Bismuth--Rhodium- and Dirhodium-Catalyzed Carbene Chemistry
;
_journal_issue 11
_journal_name_full 'ACS Catalysis'
_journal_page_first 10676
_journal_paper_doi 10.1021/acscatal.8b03054
_journal_volume 8
_journal_year 2018
_chemical_formula_moiety 'C63.36 H86.72 Bi N4 O16.84 Rh S4, 1.12(C4 H8 O)'
_chemical_formula_sum 'C67.84 H95.68 Bi N4 O17.96 Rh S4'
_chemical_formula_weight 1694.73
_space_group_crystal_system tetragonal
_space_group_IT_number 79
_space_group_name_Hall 'I 4'
_space_group_name_H-M_alt 'I 4'
_atom_sites_solution_hydrogens geom
_atom_sites_solution_primary direct
_audit_creation_date 2016-07-22
_audit_creation_method
;
Olex2 1.2
(compiled 2016.02.19 svn.r3266 for OlexSys, GUI svn.r5155)
;
_cell_angle_alpha 90
_cell_angle_beta 90
_cell_angle_gamma 90
_cell_formula_units_Z 2
_cell_length_a 22.2169(5)
_cell_length_b 22.2169(5)
_cell_length_c 10.9063(3)
_cell_measurement_reflns_used 9912
_cell_measurement_temperature 200(2)
_cell_measurement_theta_max 23.01
_cell_measurement_theta_min 2.59
_cell_volume 5383.2(2)
_computing_cell_refinement 'SAINT+ Ver. 8.34A (Bruker-AXS, 2014)'
_computing_data_collection 'APEX2 Ver. 2014.11-0 (Bruker-AXS, 2014)'
_computing_data_reduction 'SAINT+ Ver. 8.34A (Bruker-AXS, 2014)'
_computing_molecular_graphics 'OLEX2 (Dolomanov et al., 2009)'
_computing_publication_material 'OLEX2 (Dolomanov et al., 2009)'
_computing_structure_refinement 'XL (Sheldrick, 2015b)'
_computing_structure_solution 'XT (Sheldrick, 2015a)'
_diffrn_ambient_temperature 200.0
_diffrn_detector_area_resol_mean 7.9
_diffrn_detector_type 'CCD area detector'
_diffrn_measured_fraction_theta_full 0.996
_diffrn_measured_fraction_theta_max 0.997
_diffrn_measurement_device 'three-circle diffractometer'
_diffrn_measurement_device_type 'Bruker SMART APEX2 area detector'
_diffrn_measurement_method '0.5\% \w and 0.5\% \f scans'
_diffrn_radiation_collimation 'focusing mirrors'
_diffrn_radiation_monochromator 'mirror optics'
_diffrn_radiation_probe x-ray
_diffrn_radiation_type MoK\a
_diffrn_radiation_wavelength 0.71073
_diffrn_reflns_av_R_equivalents 0.0346
_diffrn_reflns_av_unetI/netI 0.0314
_diffrn_reflns_Laue_measured_fraction_full 0.996
_diffrn_reflns_Laue_measured_fraction_max 0.997
_diffrn_reflns_limit_h_max 29
_diffrn_reflns_limit_h_min -29
_diffrn_reflns_limit_k_max 29
_diffrn_reflns_limit_k_min -29
_diffrn_reflns_limit_l_max 14
_diffrn_reflns_limit_l_min -14
_diffrn_reflns_number 32684
_diffrn_reflns_point_group_measured_fraction_full 0.996
_diffrn_reflns_point_group_measured_fraction_max 0.995
_diffrn_reflns_theta_full 26.000
_diffrn_reflns_theta_max 28.284
_diffrn_reflns_theta_min 2.080
_diffrn_source 'microfocus sealed X-ray tube'
_diffrn_source_type 'Incoatec I\ms'
_diffrn_standards_number 0
_exptl_absorpt_coefficient_mu 1.910
_exptl_absorpt_correction_T_max 0.4803
_exptl_absorpt_correction_T_min 0.4173
_exptl_absorpt_correction_type multi-scan
_exptl_absorpt_process_details 'SADABS-2014/5 (Krause et al., 2015) was used for absorption correction.'
_exptl_crystal_colour yellow
_exptl_crystal_colour_primary yellow
_exptl_crystal_density_diffrn 1.046
_exptl_crystal_density_method 'not measured'
_exptl_crystal_description block
_exptl_crystal_F_000 1733
_exptl_crystal_size_max 0.174
_exptl_crystal_size_mid 0.127
_exptl_crystal_size_min 0.107
_refine_diff_density_max 1.473
_refine_diff_density_min -0.448
_refine_diff_density_rms 0.118
_refine_ls_abs_structure_details
;
 Flack x determined using 2568 quotients [(I+)-(I-)]/[(I+)+(I-)]
 (Parsons, Flack and Wagner, Acta Cryst. B69 (2013) 249-259).
;
_refine_ls_abs_structure_Flack -0.021(3)
_refine_ls_extinction_method none
_refine_ls_goodness_of_fit_ref 1.070
_refine_ls_hydrogen_treatment constr
_refine_ls_matrix_type full
_refine_ls_number_parameters 275
_refine_ls_number_reflns 6660
_refine_ls_number_restraints 347
_refine_ls_restrained_S_all 1.053
_refine_ls_R_factor_all 0.0444
_refine_ls_R_factor_gt 0.0361
_refine_ls_shift/su_max 0.000
_refine_ls_shift/su_mean 0.000
_refine_ls_structure_factor_coef Fsqd
_refine_ls_weighting_details 'w=1/[\s^2^(Fo^2^)+(0.0647P)^2^] where P=(Fo^2^+2Fc^2^)/3'
_refine_ls_weighting_scheme calc
_refine_ls_wR_factor_gt 0.0913
_refine_ls_wR_factor_ref 0.0956
_reflns_Friedel_coverage 0.899
_reflns_Friedel_fraction_full 0.995
_reflns_Friedel_fraction_max 0.992
_reflns_number_gt 6051
_reflns_number_total 6660
_reflns_threshold_expression 'I > 2\s(I)'
_cod_data_source_file cs8b03054_si_002.cif
_cod_data_source_block berry695
_cod_original_cell_volume 5383.2(3)
_cod_database_code 4515769
_shelx_space_group_comment
;
The symmetry employed for this shelxl refinement is uniquely defined
by the following loop, which should always be used as a source of
symmetry information in preference to the above space-group names.
They are only intended as comments.
;
_shelx_estimated_absorpt_t_max 0.822
_shelx_estimated_absorpt_t_min 0.732
_olex2_refinement_description
;
1. Fixed Uiso
 At 1.2 times of:
  All C(H) groups, All C(H,H) groups
 At 1.5 times of:
  All C(H,H,H) groups
2. Restrained distances
 C14A-C12A \\sim C15A-C12A \\sim C14-C12 \\sim C13-C12 \\sim C13A-C12A \\sim
C15-C12
 with sigma of 0.02
 C9-C12A \\sim C9-C12
 with sigma of 0.02
3. Uiso/Uaniso restraints and constraints
Uanis(C19) = Uanis(C18) = Uanis(C17) = Uanis(C16)
Uanis(C13) = Uanis(C14) = Uanis(C15)
Uanis(C13A) = Uanis(C14A) = Uanis(C15A)
4. Rigid body (RIGU) restrains
 All non-hydrogen atoms
 with sigma for 1-2 distances of 0.004 and sigma for 1-3 distances of 0.004
5. Others
 Sof(C12A)=Sof(C13A)=Sof(H13D)=Sof(H13E)=Sof(H13F)=Sof(C14A)=Sof(H14D)=
 Sof(H14E)=Sof(H14F)=Sof(C15A)=Sof(H15D)=Sof(H15E)=Sof(H15F)=1-FVAR(1)
 Sof(C12)=Sof(C13)=Sof(H13A)=Sof(H13B)=Sof(H13C)=Sof(C14)=Sof(H14A)=Sof(H14B)=
 Sof(H14C)=Sof(C15)=Sof(H15A)=Sof(H15B)=Sof(H15C)=FVAR(1)
 Fixed Sof: O5(0.21) C16(0.21) H16A(0.21) H16B(0.21) C17(0.21) H17A(0.21)
 H17B(0.21) C18(0.21) H18A(0.21) H18B(0.21) C19(0.21) H19A(0.21) H19B(0.21)
 O7(0.1) C24(0.1) H24A(0.1) H24B(0.1) C25(0.1) H25A(0.1) H25B(0.1) C26(0.1)
 H26A(0.1) H26B(0.1) C27(0.1) H27A(0.1) H27B(0.1) O6(0.18) C20(0.18) H20A(0.18)
 H20B(0.18) C21(0.18) H21A(0.18) H21B(0.18) C22(0.18) H22A(0.18) H22B(0.18)
 C23(0.18) H23A(0.18) H23B(0.18)
6.a Free rotating group:
 O5(N1,C1,C2,C3,C4,C5,C16,C17,C18,C19), O7(C24,C25,C26,C27), O6(C20,C21,C22,C23)
6.b Ternary CH refined with riding coordinates:
 C2(H2)
6.c Secondary CH2 refined with riding coordinates:
 C3(H3A,H3B), C4(H4A,H4B), C5(H5A,H5B), C16(H16A,H16B), C17(H17A,H17B),
 C18(H18A,H18B), C19(H19A,H19B), C24(H24A,H24B), C25(H25A,H25B), C26(H26A,H26B),
  C27(H27A,H27B), C20(H20A,H20B), C21(H21A,H21B), C22(H22A,H22B), C23(H23A,H23B)
6.d Aromatic/amide H refined with riding coordinates:
 C7(H7), C8(H8), C10(H10), C11(H11)
6.e Fitted hexagon refined as free rotating group:
 C6(C7,C8,C9,C10,C11)
6.f Idealised Me refined as rotating group:
 C13(H13A,H13B,H13C), C14(H14A,H14B,H14C), C15(H15A,H15B,H15C), C13A(H13D,H13E,
 H13F), C14A(H14D,H14E,H14F), C15A(H15D,H15E,H15F)
;
_shelx_shelxl_version_number 2014/7
_olex2_submission_special_instructions 'No special instructions were received'

loop_
_space_group_symop_operation_xyz
'x, y, z'
'-y, x, z'
'-x, -y, z'
'y, -x, z'
'x+1/2, y+1/2, z+1/2'
'-y+1/2, x+1/2, z+1/2'
'-x+1/2, -y+1/2, z+1/2'
'y+1/2, -x+1/2, z+1/2'

loop_
_atom_site_label
_atom_site_type_symbol
_atom_site_fract_x
_atom_site_fract_y
_atom_site_fract_z
_atom_site_U_iso_or_equiv
_atom_site_adp_type
_atom_site_occupancy
_atom_site_site_symmetry_order
_atom_site_calc_flag
_atom_site_refinement_flags_posn
_atom_site_refinement_flags_adp
_atom_site_refinement_flags_occupancy
_atom_site_disorder_assembly
_atom_site_disorder_group
Bi1 Bi 0.0000 0.0000 -0.22507(2) 0.03849(12) Uani 1 4 d S TU P B .
Rh1 Rh 0.0000 0.0000 0.00493(7) 0.03592(18) Uani 1 4 d S TU P . .
S1 S -0.17552(7) -0.16243(7) 0.06121(17) 0.0574(4) Uani 1 1 d . U . . .
O1 O -0.10287(18) -0.0293(2) -0.1903(3) 0.0513(10) Uani 1 1 d . U . . .
O2 O -0.08531(17) -0.03159(18) 0.0121(3) 0.0442(9) Uani 1 1 d . U . . .
O3 O -0.1504(3) -0.1753(3) 0.1792(6) 0.0802(18) Uani 1 1 d . U . . .
O4 O -0.1442(2) -0.1772(2) -0.0495(6) 0.0703(14) Uani 1 1 d . U . . .
C6 C -0.24566(18) -0.1988(2) 0.0574(4) 0.0539(13) Uani 1 1 d . U . . .
C7 C -0.2736(2) -0.2154(3) 0.1662(3) 0.065(2) Uani 1 1 d G U . . .
H7 H -0.2554 -0.2060 0.2426 0.077 Uiso 1 1 calc R . . . .
C8 C -0.3283(2) -0.2459(3) 0.1633(3) 0.069(2) Uani 1 1 d G U . . .
H8 H -0.3474 -0.2573 0.2376 0.083 Uiso 1 1 calc R . . . .
C9 C -0.3549(2) -0.2598(3) 0.0514(4) 0.0704(18) Uani 1 1 d DG U . . .
C10 C -0.3269(2) -0.2432(3) -0.0574(3) 0.079(2) Uani 1 1 d G U . . .
H10 H -0.3451 -0.2526 -0.1338 0.095 Uiso 1 1 calc R . . . .
C11 C -0.2723(2) -0.2127(2) -0.0544(3) 0.069(2) Uani 1 1 d G U . . .
H11 H -0.2532 -0.2013 -0.1288 0.083 Uiso 1 1 calc R . . . .
C12 C -0.4173(7) -0.2919(8) 0.0589(15) 0.080(4) Uani 0.57(2) 1 d D U . A 1
C13 C -0.4053(8) -0.3553(8) 0.1061(18) 0.088(4) Uani 0.57(2) 1 d D U . A 1
H13A H -0.3700 -0.3720 0.0644 0.132 Uiso 0.57(2) 1 calc GR . . A 1
H13B H -0.4404 -0.3807 0.0898 0.132 Uiso 0.57(2) 1 calc GR . . A 1
H13C H -0.3978 -0.3538 0.1947 0.132 Uiso 0.57(2) 1 calc GR . . A 1
C14 C -0.4461(12) -0.2988(11) -0.068(2) 0.088(4) Uani 0.57(2) 1 d D U . A 1
H14A H -0.4495 -0.2592 -0.1065 0.132 Uiso 0.57(2) 1 calc GR . . A 1
H14B H -0.4863 -0.3165 -0.0587 0.132 Uiso 0.57(2) 1 calc GR . . A 1
H14C H -0.4211 -0.3251 -0.1185 0.132 Uiso 0.57(2) 1 calc GR . . A 1
C15 C -0.4618(9) -0.2612(11) 0.1475(15) 0.088(4) Uani 0.57(2) 1 d D U . A 1
H15A H -0.4425 -0.2555 0.2275 0.132 Uiso 0.57(2) 1 calc GR . . A 1
H15B H -0.4976 -0.2866 0.1573 0.132 Uiso 0.57(2) 1 calc GR . . A 1
H15C H -0.4737 -0.2220 0.1142 0.132 Uiso 0.57(2) 1 calc GR . . A 1
C12A C -0.4069(10) -0.3065(11) 0.035(2) 0.094(7) Uani 0.43(2) 1 d D U . A 2
C13A C -0.4420(14) -0.3065(18) 0.1550(18) 0.100(6) Uani 0.43(2) 1 d D U . A 2
H13D H -0.4750 -0.3356 0.1498 0.151 Uiso 0.43(2) 1 calc GR . . A 2
H13E H -0.4584 -0.2662 0.1700 0.151 Uiso 0.43(2) 1 calc GR . . A 2
H13F H -0.4151 -0.3177 0.2224 0.151 Uiso 0.43(2) 1 calc GR . . A 2
C14A C -0.3866(11) -0.3717(11) 0.027(2) 0.100(6) Uani 0.43(2) 1 d D U . A 2
H14D H -0.3626 -0.3774 -0.0475 0.151 Uiso 0.43(2) 1 calc GR . . A 2
H14E H -0.4220 -0.3980 0.0240 0.151 Uiso 0.43(2) 1 calc GR . . A 2
H14F H -0.3623 -0.3817 0.0990 0.151 Uiso 0.43(2) 1 calc GR . . A 2
C15A C -0.4458(17) -0.2818(16) -0.072(3) 0.100(6) Uani 0.43(2) 1 d D U . A 2
H15D H -0.4195 -0.2689 -0.1389 0.151 Uiso 0.43(2) 1 calc GR . . A 2
H15E H -0.4694 -0.2473 -0.0426 0.151 Uiso 0.43(2) 1 calc GR . . A 2
H15F H -0.4731 -0.3133 -0.1007 0.151 Uiso 0.43(2) 1 calc GR . . A 2
O5 O -0.0106(2) 0.0057(4) 0.2135(6) 0.045(4) Uani 0.21 1 d . U . B -1
N1 N -0.18911(16) -0.09179(13) 0.0550(3) 0.0571(12) Uani 1 1 d G U . . .
C1 C -0.11716(14) -0.03848(19) -0.0822(3) 0.0433(12) Uani 1 1 d G U . . .
C2 C -0.18288(13) -0.05654(14) -0.0577(3) 0.0512(13) Uani 1 1 d G U . . .
H2 H -0.1994 -0.0794 -0.1291 0.061 Uiso 1 1 calc R . . . .
C3 C -0.22160(15) -0.00193(16) -0.0311(4) 0.0651(17) Uani 1 1 d G U . . .
H3A H -0.2636 -0.0087 -0.0578 0.078 Uiso 1 1 calc R . . . .
H3B H -0.2057 0.0342 -0.0732 0.078 Uiso 1 1 calc R . . . .
C4 C -0.21803(18) 0.00534(18) 0.1086(4) 0.0689(18) Uani 1 1 d G U . . .
H4A H -0.1815 0.0280 0.1325 0.083 Uiso 1 1 calc R . . . .
H4B H -0.2539 0.0267 0.1404 0.083 Uiso 1 1 calc R . . . .
C5 C -0.21553(17) -0.0591(2) 0.1572(3) 0.067(2) Uani 1 1 d G U . . .
H5A H -0.1899 -0.0619 0.2313 0.080 Uiso 1 1 calc R . . . .
H5B H -0.2563 -0.0744 0.1768 0.080 Uiso 1 1 calc R . . . .
C16 C 0.0294(3) 0.0443(5) 0.2818(7) 0.066(4) Uani 0.21 1 d G U . B -1
H16A H 0.0109 0.0844 0.2945 0.080 Uiso 0.21 1 calc R . . B -1
H16B H 0.0679 0.0497 0.2371 0.080 Uiso 0.21 1 calc R . . B -1
C17 C 0.0404(4) 0.0131(6) 0.4053(7) 0.066(4) Uani 0.21 1 d G U . B -1
H17A H 0.0091 0.0240 0.4661 0.080 Uiso 0.21 1 calc R . . B -1
H17B H 0.0806 0.0231 0.4389 0.080 Uiso 0.21 1 calc R . . B -1
C18 C 0.0363(3) -0.0537(6) 0.3688(7) 0.066(4) Uani 0.21 1 d G U . B -1
H18A H 0.0745 -0.0683 0.3325 0.080 Uiso 0.21 1 calc R . . B -1
H18B H 0.0256 -0.0794 0.4398 0.080 Uiso 0.21 1 calc R . . B -1
C19 C -0.0146(2) -0.0521(5) 0.2733(6) 0.066(4) Uani 0.21 1 d G U . B -1
H19A H -0.0095 -0.0850 0.2130 0.080 Uiso 0.21 1 calc R . . B -1
H19B H -0.0542 -0.0568 0.3138 0.080 Uiso 0.21 1 calc R . . B -1
O7 O -0.373(2) -0.038(3) 0.068(8) 0.12(2) Uani 0.1 1 d . U . C -1
C24 C -0.410(3) -0.060(4) 0.167(6) 0.11(2) Uani 0.1 1 d G U . C -1
H24A H -0.4209 -0.0268 0.2237 0.138 Uiso 0.1 1 calc R . . C -1
H24B H -0.3882 -0.0912 0.2146 0.138 Uiso 0.1 1 calc R . . C -1
C25 C -0.467(2) -0.087(4) 0.108(8) 0.12(2) Uani 0.1 1 d G U . C -1
H25A H -0.4981 -0.0557 0.0958 0.139 Uiso 0.1 1 calc R . . C -1
H25B H -0.4834 -0.1200 0.1581 0.139 Uiso 0.1 1 calc R . . C -1
C26 C -0.442(4) -0.110(3) -0.015(8) 0.12(2) Uani 0.1 1 d G U . C -1
H26A H -0.4219 -0.1494 -0.0054 0.141 Uiso 0.1 1 calc R . . C -1
H26B H -0.4738 -0.1128 -0.0775 0.141 Uiso 0.1 1 calc R . . C -1
C27 C -0.396(3) -0.060(4) -0.047(6) 0.13(3) Uani 0.1 1 d G U . C -1
H27A H -0.3630 -0.0770 -0.0972 0.161 Uiso 0.1 1 calc R . . C -1
H27B H -0.4159 -0.0276 -0.0934 0.161 Uiso 0.1 1 calc R . . C -1
O6 O -0.2180(12) -0.3962(16) -0.008(3) 0.114(13) Uani 0.18 1 d . U . D -1
C20 C -0.2105(13) -0.3693(16) 0.111(3) 0.085(10) Uani 0.18 1 d G U . D -1
H20A H -0.2207 -0.3985 0.1765 0.103 Uiso 0.18 1 calc R . . D -1
H20B H -0.2370 -0.3337 0.1200 0.103 Uiso 0.18 1 calc R . . D -1
C21 C -0.1442(13) -0.3506(13) 0.121(3) 0.070(7) Uani 0.18 1 d G U . D -1
H21A H -0.1189 -0.3840 0.1513 0.084 Uiso 0.18 1 calc R . . D -1
H21B H -0.1390 -0.3151 0.1744 0.084 Uiso 0.18 1 calc R . . D -1
C22 C -0.1296(13) -0.3355(14) -0.014(3) 0.077(9) Uani 0.18 1 d G U . D -1
H22A H -0.1433 -0.2945 -0.0358 0.092 Uiso 0.18 1 calc R . . D -1
H22B H -0.0859 -0.3390 -0.0307 0.092 Uiso 0.18 1 calc R . . D -1
C23 C -0.1656(16) -0.3839(17) -0.082(2) 0.095(13) Uani 0.18 1 d G U . D -1
H23A H -0.1778 -0.3692 -0.1642 0.114 Uiso 0.18 1 calc R . . D -1
H23B H -0.1412 -0.4208 -0.0925 0.114 Uiso 0.18 1 calc R . . D -1

loop_
_atom_site_aniso_label
_atom_site_aniso_U_11
_atom_site_aniso_U_22
_atom_site_aniso_U_33
_atom_site_aniso_U_23
_atom_site_aniso_U_13
_atom_site_aniso_U_12
Bi1 0.04210(14) 0.04210(14) 0.03128(17) 0.000 0.000 0.000
Rh1 0.0389(3) 0.0389(3) 0.0300(4) 0.000 0.000 0.000
S1 0.0467(7) 0.0580(8) 0.0673(10) 0.0096(8) 0.0043(7) -0.0077(6)
O1 0.0436(19) 0.071(2) 0.039(2) 0.0088(16) -0.0041(15) -0.0085(18)
O2 0.0392(18) 0.055(2) 0.039(2) 0.0065(16) 0.0013(15) -0.0092(16)
O3 0.058(3) 0.088(4) 0.094(4) 0.032(3) -0.018(3) -0.013(3)
O4 0.063(3) 0.065(3) 0.083(3) -0.003(3) 0.019(3) -0.007(2)
C6 0.056(3) 0.048(3) 0.058(3) 0.006(3) 0.003(3) -0.009(2)
C7 0.065(4) 0.076(5) 0.052(4) 0.011(3) -0.003(3) -0.021(4)
C8 0.065(4) 0.089(6) 0.055(4) 0.018(3) 0.003(3) -0.029(4)
C9 0.071(4) 0.085(4) 0.055(3) 0.016(3) -0.001(3) -0.033(3)
C10 0.090(5) 0.099(6) 0.048(3) 0.007(4) 0.001(3) -0.045(5)
C11 0.078(4) 0.081(5) 0.048(3) 0.007(3) 0.009(3) -0.035(4)
C12 0.075(7) 0.111(9) 0.056(7) 0.007(6) 0.006(5) -0.048(6)
C13 0.077(6) 0.109(8) 0.079(6) 0.006(5) 0.007(4) -0.045(5)
C14 0.077(6) 0.109(8) 0.079(6) 0.006(5) 0.007(4) -0.045(5)
C15 0.077(6) 0.109(8) 0.079(6) 0.006(5) 0.007(4) -0.045(5)
C12A 0.093(10) 0.123(12) 0.066(10) 0.020(8) 0.000(7) -0.059(9)
C13A 0.092(8) 0.130(11) 0.080(8) 0.018(7) -0.001(6) -0.058(8)
C14A 0.092(8) 0.130(11) 0.080(8) 0.018(7) -0.001(6) -0.058(8)
C15A 0.092(8) 0.130(11) 0.080(8) 0.018(7) -0.001(6) -0.058(8)
O5 0.059(12) 0.046(8) 0.031(5) 0.007(7) 0.010(6) -0.021(8)
N1 0.061(3) 0.056(3) 0.054(3) 0.005(2) 0.010(2) -0.013(2)
C1 0.046(3) 0.042(2) 0.042(3) 0.0053(19) -0.0008(19) 0.000(2)
C2 0.044(3) 0.057(3) 0.053(3) 0.004(2) 0.002(2) -0.012(2)
C3 0.048(3) 0.071(4) 0.077(4) 0.008(3) 0.003(3) -0.003(3)
C4 0.064(4) 0.064(4) 0.078(5) -0.001(3) 0.010(4) 0.003(3)
C5 0.071(5) 0.072(5) 0.058(4) -0.004(3) 0.011(3) -0.007(4)
C16 0.092(10) 0.066(6) 0.042(5) 0.015(7) 0.000(7) -0.028(7)
C17 0.092(10) 0.066(6) 0.042(5) 0.015(7) 0.000(7) -0.028(7)
C18 0.092(10) 0.066(6) 0.042(5) 0.015(7) 0.000(7) -0.028(7)
C19 0.092(10) 0.066(6) 0.042(5) 0.015(7) 0.000(7) -0.028(7)
O7 0.08(3) 0.13(4) 0.17(6) 0.05(4) -0.01(3) 0.00(3)
C24 0.08(3) 0.10(5) 0.17(6) 0.05(4) -0.01(3) 0.03(3)
C25 0.08(3) 0.09(4) 0.17(6) 0.06(4) -0.01(3) 0.02(3)
C26 0.07(3) 0.11(4) 0.18(6) 0.05(4) -0.01(3) 0.01(3)
C27 0.10(4) 0.14(6) 0.17(6) 0.04(4) -0.01(3) -0.02(4)
O6 0.109(18) 0.14(3) 0.093(17) -0.012(17) -0.003(14) -0.034(19)
C20 0.084(16) 0.08(2) 0.095(17) -0.002(16) -0.013(14) 0.008(14)
C21 0.080(16) 0.034(15) 0.095(16) -0.015(13) -0.012(13) 0.022(12)
C22 0.073(17) 0.061(17) 0.096(17) -0.009(14) -0.014(14) 0.011(13)
C23 0.10(2) 0.09(3) 0.089(18) -0.010(16) -0.008(15) -0.02(2)

loop_
_atom_type_symbol
_atom_type_description
_atom_type_scat_dispersion_real
_atom_type_scat_dispersion_imag
_atom_type_scat_source
C C 0.0033 0.0016 'International Tables Vol C Tables 4.2.6.8 and 6.1.1.4'
H H 0.0000 0.0000 'International Tables Vol C Tables 4.2.6.8 and 6.1.1.4'
Bi Bi -4.1077 10.2566 'International Tables Vol C Tables 4.2.6.8 and 6.1.1.4'
N N 0.0061 0.0033 'International Tables Vol C Tables 4.2.6.8 and 6.1.1.4'
O O 0.0106 0.0060 'International Tables Vol C Tables 4.2.6.8 and 6.1.1.4'
Rh Rh -1.1178 0.9187 'International Tables Vol C Tables 4.2.6.8 and 6.1.1.4'
S S 0.1246 0.1234 'International Tables Vol C Tables 4.2.6.8 and 6.1.1.4'

loop_
_geom_angle_atom_site_label_1
_geom_angle_atom_site_label_2
_geom_angle_atom_site_label_3
_geom_angle
_geom_angle_site_symmetry_1
_geom_angle_site_symmetry_3
O1 Bi1 Rh1 80.93(9) 3 .
O1 Bi1 Rh1 80.93(9) 2 .
O1 Bi1 Rh1 80.93(9) 4 .
O1 Bi1 Rh1 80.93(9) . .
O1 Bi1 O1 88.58(3) 4 .
O1 Bi1 O1 161.86(18) 3 .
O1 Bi1 O1 88.58(3) 3 2
O1 Bi1 O1 88.58(3) 2 .
O1 Bi1 O1 88.58(3) 3 4
O1 Bi1 O1 161.86(18) 4 2
O2 Rh1 Bi1 92.21(11) 3 .
O2 Rh1 Bi1 92.21(11) 2 .
O2 Rh1 Bi1 92.21(11) . .
O2 Rh1 Bi1 92.21(11) 4 .
O2 Rh1 O2 175.6(2) 4 2
O2 Rh1 O2 89.915(8) 3 2
O2 Rh1 O2 89.915(8) 3 4
O2 Rh1 O2 175.6(2) . 3
O2 Rh1 O2 89.913(8) . 4
O2 Rh1 O2 89.916(9) . 2
O2 Rh1 O5 83.34(15) . .
O2 Rh1 O5 92.8(3) 2 .
O2 Rh1 O5 92.25(15) 3 .
O2 Rh1 O5 82.8(3) 4 .
O5 Rh1 Bi1 173.27(19) . .
O3 S1 C6 106.0(3) . .
O3 S1 N1 107.9(4) . .
O4 S1 O3 121.5(4) . .
O4 S1 C6 107.8(3) . .
O4 S1 N1 106.3(3) . .
N1 S1 C6 106.5(2) . .
C1 O1 Bi1 116.0(3) . .
C1 O2 Rh1 122.6(3) . .
C7 C6 S1 119.9(3) . .
C7 C6 C11 120.0 . .
C11 C6 S1 120.0(3) . .
C6 C7 H7 120.0 . .
C8 C7 C6 120.0 . .
C8 C7 H7 120.0 . .
C7 C8 H8 120.0 . .
C7 C8 C9 120.0 . .
C9 C8 H8 120.0 . .
C8 C9 C12 115.7(7) . .
C8 C9 C12A 124.3(9) . .
C10 C9 C8 120.0 . .
C10 C9 C12 124.3(7) . .
C10 C9 C12A 114.1(9) . .
C9 C10 H10 120.0 . .
C9 C10 C11 120.0 . .
C11 C10 H10 120.0 . .
C6 C11 H11 120.0 . .
C10 C11 C6 120.0 . .
C10 C11 H11 120.0 . .
C13 C12 C9 106.6(11) . .
C13 C12 C14 106.6(15) . .
C13 C12 C15 108.0(15) . .
C14 C12 C9 111.8(12) . .
C14 C12 C15 109.9(18) . .
C15 C12 C9 113.6(12) . .
C12 C13 H13A 109.5 . .
C12 C13 H13B 109.5 . .
C12 C13 H13C 109.5 . .
H13A C13 H13B 109.5 . .
H13A C13 H13C 109.5 . .
H13B C13 H13C 109.5 . .
C12 C14 H14A 109.5 . .
C12 C14 H14B 109.5 . .
C12 C14 H14C 109.5 . .
H14A C14 H14B 109.5 . .
H14A C14 H14C 109.5 . .
H14B C14 H14C 109.5 . .
C12 C15 H15A 109.5 . .
C12 C15 H15B 109.5 . .
C12 C15 H15C 109.5 . .
H15A C15 H15B 109.5 . .
H15A C15 H15C 109.5 . .
H15B C15 H15C 109.5 . .
C13A C12A C9 106.1(16) . .
C13A C12A C15A 111(3) . .
C14A C12A C9 114.8(17) . .
C14A C12A C13A 102(2) . .
C14A C12A C15A 117(2) . .
C15A C12A C9 105.2(17) . .
C12A C13A H13D 109.5 . .
C12A C13A H13E 109.5 . .
C12A C13A H13F 109.5 . .
H13D C13A H13E 109.5 . .
H13D C13A H13F 109.5 . .
H13E C13A H13F 109.5 . .
C12A C14A H14D 109.5 . .
C12A C14A H14E 109.5 . .
C12A C14A H14F 109.5 . .
H14D C14A H14E 109.5 . .
H14D C14A H14F 109.5 . .
H14E C14A H14F 109.5 . .
C12A C15A H15D 109.5 . .
C12A C15A H15E 109.5 . .
C12A C15A H15F 109.5 . .
H15D C15A H15E 109.5 . .
H15D C15A H15F 109.5 . .
H15E C15A H15F 109.5 . .
C16 O5 Rh1 118.78(11) . .
C19 O5 Rh1 114.0(2) . .
C19 O5 C16 109.4 . .
C2 N1 S1 122.9(2) . .
C5 N1 S1 122.2(2) . .
C5 N1 C2 114.5 . .
O1 C1 O2 127.9(3) . .
O1 C1 C2 116.9(3) . .
O2 C1 C2 115.1(2) . .
N1 C2 C1 112.0 . .
N1 C2 H2 110.3 . .
N1 C2 C3 102.4 . .
C1 C2 H2 110.3 . .
C3 C2 C1 111.3 . .
C3 C2 H2 110.3 . .
C2 C3 H3A 110.9 . .
C2 C3 H3B 110.9 . .
C2 C3 C4 104.2 . .
H3A C3 H3B 108.9 . .
C4 C3 H3A 110.9 . .
C4 C3 H3B 110.9 . .
C3 C4 H4A 110.9 . .
C3 C4 H4B 110.9 . .
H4A C4 H4B 108.9 . .
C5 C4 C3 104.4 . .
C5 C4 H4A 110.9 . .
C5 C4 H4B 110.9 . .
N1 C5 C4 102.5 . .
N1 C5 H5A 111.3 . .
N1 C5 H5B 111.3 . .
C4 C5 H5A 111.3 . .
C4 C5 H5B 111.3 . .
H5A C5 H5B 109.2 . .
O5 C16 H16A 110.4 . .
O5 C16 H16B 110.4 . .
O5 C16 C17 106.4 . .
H16A C16 H16B 108.6 . .
C17 C16 H16A 110.4 . .
C17 C16 H16B 110.4 . .
C16 C17 H17A 111.5 . .
C16 C17 H17B 111.5 . .
C16 C17 C18 101.5 . .
H17A C17 H17B 109.3 . .
C18 C17 H17A 111.5 . .
C18 C17 H17B 111.5 . .
C17 C18 H18A 111.5 . .
C17 C18 H18B 111.5 . .
H18A C18 H18B 109.3 . .
C19 C18 C17 101.3 . .
C19 C18 H18A 111.5 . .
C19 C18 H18B 111.5 . .
O5 C19 C18 106.4 . .
O5 C19 H19A 110.4 . .
O5 C19 H19B 110.4 . .
C18 C19 H19A 110.4 . .
C18 C19 H19B 110.4 . .
H19A C19 H19B 108.6 . .
C24 O7 C27 109.5 . .
O7 C24 H24A 110.4 . .
O7 C24 H24B 110.4 . .
O7 C24 C25 106.4 . .
H24A C24 H24B 108.6 . .
C25 C24 H24A 110.5 . .
C25 C24 H24B 110.4 . .
C24 C25 H25A 111.5 . .
C24 C25 H25B 111.5 . .
C24 C25 C26 101.5 . .
H25A C25 H25B 109.3 . .
C26 C25 H25A 111.5 . .
C26 C25 H25B 111.5 . .
C25 C26 H26A 111.5 . .
C25 C26 H26B 111.5 . .
H26A C26 H26B 109.3 . .
C27 C26 C25 101.5 . .
C27 C26 H26A 111.5 . .
C27 C26 H26B 111.5 . .
O7 C27 C26 106.4 . .
O7 C27 H27A 110.4 . .
O7 C27 H27B 110.4 . .
C26 C27 H27A 110.4 . .
C26 C27 H27B 110.4 . .
H27A C27 H27B 108.6 . .
C23 O6 C20 109.5 . .
O6 C20 H20A 110.4 . .
O6 C20 H20B 110.4 . .
O6 C20 C21 106.4 . .
H20A C20 H20B 108.6 . .
C21 C20 H20A 110.4 . .
C21 C20 H20B 110.4 . .
C20 C21 H21A 111.5 . .
C20 C21 H21B 111.5 . .
C20 C21 C22 101.5 . .
H21A C21 H21B 109.3 . .
C22 C21 H21A 111.5 . .
C22 C21 H21B 111.5 . .
C21 C22 H22A 111.5 . .
C21 C22 H22B 111.5 . .
H22A C22 H22B 109.3 . .
C23 C22 C21 101.5 . .
C23 C22 H22A 111.5 . .
C23 C22 H22B 111.5 . .
O6 C23 C22 106.4 . .
O6 C23 H23A 110.4 . .
O6 C23 H23B 110.4 . .
C22 C23 H23A 110.4 . .
C22 C23 H23B 110.4 . .
H23A C23 H23B 108.6 . .

loop_
_geom_bond_atom_site_label_1
_geom_bond_atom_site_label_2
_geom_bond_distance
_geom_bond_site_symmetry_2
Bi1 Rh1 2.5084(7) .
Bi1 O1 2.406(4) 2
Bi1 O1 2.406(4) 3
Bi1 O1 2.406(4) 4
Bi1 O1 2.406(4) .
Rh1 O2 2.023(4) .
Rh1 O2 2.023(4) 2
Rh1 O2 2.023(4) 4
Rh1 O2 2.023(4) 3
Rh1 O5 2.291(7) .
S1 O3 1.432(6) .
S1 O4 1.432(6) .
S1 C6 1.756(3) .
S1 N1 1.600(3) .
O1 C1 1.238(5) .
O2 C1 1.257(5) .
C6 C7 1.3900 .
C6 C11 1.3900 .
C7 H7 0.9500 .
C7 C8 1.3900 .
C8 H8 0.9500 .
C8 C9 1.3900 .
C9 C10 1.3900 .
C9 C12 1.561(13) .
C9 C12A 1.564(18) .
C10 H10 0.9500 .
C10 C11 1.3900 .
C11 H11 0.9500 .
C12 C13 1.522(17) .
C12 C14 1.529(17) .
C12 C15 1.543(18) .
C13 H13A 0.9800 .
C13 H13B 0.9800 .
C13 H13C 0.9800 .
C14 H14A 0.9800 .
C14 H14B 0.9800 .
C14 H14C 0.9800 .
C15 H15A 0.9800 .
C15 H15B 0.9800 .
C15 H15C 0.9800 .
C12A C13A 1.524(19) .
C12A C14A 1.52(2) .
C12A C15A 1.55(2) .
C13A H13D 0.9800 .
C13A H13E 0.9800 .
C13A H13F 0.9800 .
C14A H14D 0.9800 .
C14A H14E 0.9800 .
C14A H14F 0.9800 .
C15A H15D 0.9800 .
C15A H15E 0.9800 .
C15A H15F 0.9800 .
O5 C16 1.4436 .
O5 C19 1.4430 .
N1 C2 1.4636 .
N1 C5 1.4547 .
C1 C2 1.5376 .
C2 H2 1.0000 .
C2 C3 1.5153 .
C3 H3A 0.9900 .
C3 H3B 0.9900 .
C3 C4 1.5347 .
C4 H4A 0.9900 .
C4 H4B 0.9900 .
C4 C5 1.5274 .
C5 H5A 0.9900 .
C5 H5B 0.9900 .
C16 H16A 0.9900 .
C16 H16B 0.9900 .
C16 C17 1.5344 .
C17 H17A 0.9900 .
C17 H17B 0.9900 .
C17 C18 1.5405 .
C18 H18A 0.9900 .
C18 H18B 0.9900 .
C18 C19 1.5366 .
C19 H19A 0.9900 .
C19 H19B 0.9900 .
O7 C24 1.4432 .
O7 C27 1.4434 .
C24 H24A 0.9900 .
C24 H24B 0.9900 .
C24 C25 1.5348 .
C25 H25A 0.9900 .
C25 H25B 0.9900 .
C25 C26 1.5388 .
C26 H26A 0.9900 .
C26 H26B 0.9900 .
C26 C27 1.5350 .
C27 H27A 0.9900 .
C27 H27B 0.9900 .
O6 C20 1.4433 .
O6 C23 1.4428 .
C20 H20A 0.9900 .
C20 H20B 0.9900 .
C20 C21 1.5346 .
C21 H21A 0.9900 .
C21 H21B 0.9900 .
C21 C22 1.5387 .
C22 H22A 0.9900 .
C22 H22B 0.9900 .
C22 C23 1.5346 .
C23 H23A 0.9900 .
C23 H23B 0.9900 .

loop_
_geom_torsion_atom_site_label_1
_geom_torsion_atom_site_label_2
_geom_torsion_atom_site_label_3
_geom_torsion_atom_site_label_4
_geom_torsion
Bi1 O1 C1 O2 3.8(7)
Bi1 O1 C1 C2 179.33(17)
Rh1 O2 C1 O1 1.8(7)
Rh1 O2 C1 C2 -173.8(2)
Rh1 O5 C16 C17 -145.7(2)
Rh1 O5 C19 C18 123.26(9)
S1 C6 C7 C8 -178.0(4)
S1 C6 C11 C10 178.0(4)
S1 N1 C2 C1 -81.2(3)
S1 N1 C2 C3 159.5(3)
S1 N1 C5 C4 178.7(3)
O1 C1 C2 N1 153.9(4)
O1 C1 C2 C3 -92.1(4)
O2 C1 C2 N1 -30.0(3)
O2 C1 C2 C3 84.0(3)
O3 S1 C6 C7 19.9(5)
O3 S1 C6 C11 -158.1(4)
O3 S1 N1 C2 145.4(3)
O3 S1 N1 C5 -42.2(4)
O4 S1 C6 C7 151.4(4)
O4 S1 C6 C11 -26.6(4)
O4 S1 N1 C2 13.5(3)
O4 S1 N1 C5 -174.1(3)
C6 S1 N1 C2 -101.2(2)
C6 S1 N1 C5 71.2(2)
C6 C7 C8 C9 0.0
C7 C6 C11 C10 0.0
C7 C8 C9 C10 0.0
C7 C8 C9 C12 -177.8(9)
C7 C8 C9 C12A 164.5(14)
C8 C9 C10 C11 0.0
C8 C9 C12 C13 -70.4(13)
C8 C9 C12 C14 173.5(15)
C8 C9 C12 C15 48.5(16)
C8 C9 C12A C13A 29(3)
C8 C9 C12A C14A -82.2(19)
C8 C9 C12A C15A 147(2)
C9 C10 C11 C6 0.0
C10 C9 C12 C13 111.9(12)
C10 C9 C12 C14 -4(2)
C10 C9 C12 C15 -129.3(13)
C10 C9 C12A C13A -165.6(19)
C10 C9 C12A C14A 83.1(18)
C10 C9 C12A C15A -48(3)
C11 C6 C7 C8 0.0
C12 C9 C10 C11 177.7(10)
C12A C9 C10 C11 -166.0(12)
O5 C16 C17 C18 31.7
N1 S1 C6 C7 -94.9(3)
N1 S1 C6 C11 87.1(3)
N1 C2 C3 C4 29.4
C1 C2 C3 C4 -90.4
C2 N1 C5 C4 -8.3
C2 C3 C4 C5 -35.4
C3 C4 C5 N1 26.4
C5 N1 C2 C1 105.9
C5 N1 C2 C3 -13.5
C16 O5 C19 C18 -12.4
C16 C17 C18 C19 -37.6
C17 C18 C19 O5 31.7
C19 O5 C16 C17 -12.4
O7 C24 C25 C26 31.6
C24 O7 C27 C26 -12.3
C24 C25 C26 C27 -37.4
C25 C26 C27 O7 31.5
C27 O7 C24 C25 -12.4
O6 C20 C21 C22 31.6
C20 O6 C23 C22 -12.3
C20 C21 C22 C23 -37.4
C21 C22 C23 O6 31.5
C23 O6 C20 C21 -12.4
